data_9000841
loop_
_publ_author_name
'Isaacs, A. M.'
'Peacor, D. R.'

_publ_section_title
;
 The crystal structure of thadeuite, Mg(Ca,Mn)(Mg,Fe,Mn)2(PO4)2(OH,F)2
;
_journal_name_full 'American Mineralogist'
_journal_page_first 120
_journal_page_last 125
_journal_volume 67
_journal_year 1982
_chemical_formula_sum 'Ca0.95 Fe0.58 H2 Mg2.18 Mn0.29 O10 P2'
_chemical_name_mineral Thadeuite
_space_group_IT_number 20
_symmetry_space_group_name_Hall 'C 2c 2'
_symmetry_space_group_name_H-M 'C 2 2 21'
_cell_angle_alpha 90
_cell_angle_beta 90
_cell_angle_gamma 90
_cell_formula_units_Z 4
_cell_length_a 6.412
_cell_length_b 13.563
_cell_length_c 8.545
_cell_volume 743.124
_database_code_amcsd 0000859
_exptl_crystal_density_diffrn 3.248
_cod_original_formula_sum 'P2 Mg2.18 Fe.58 Mn.29 Ca.95 O10 H2'
_cod_database_code 9000841

loop_
_space_group_symop_operation_xyz
x,y,z
1/2+x,1/2+y,z
-x,y,1/2-z
1/2-x,1/2+y,1/2-z
x,-y,-z
1/2+x,1/2-y,-z
-x,-y,1/2+z
1/2-x,1/2-y,1/2+z

loop_
_atom_site_aniso_label
_atom_site_aniso_U_11
_atom_site_aniso_U_22
_atom_site_aniso_U_33
_atom_site_aniso_U_12
_atom_site_aniso_U_13
_atom_site_aniso_U_23
P 0.00521 0.01025 0.00888 0.00000 0.00083 0.00059
Mg1 0.00229 0.01025 0.00592 0.00000 0.00056 0.00000
Mg2 0.00583 0.01491 0.01036 0.00088 0.00028 0.00235
Fe2 0.00583 0.01491 0.01036 0.00088 0.00028 0.00235
Mn2 0.00583 0.01491 0.01036 0.00088 0.00028 0.00235
Mn3 0.00833 0.01118 0.01480 0.00000 0.00028 0.00000
Ca3 0.00833 0.01118 0.01480 0.00000 0.00028 0.00000
O1 0.01541 0.01212 0.01591 0.00088 0.00111 0.00059
O2 0.00708 0.02423 0.01517 -0.00176 -0.00222 -0.00352
O3 0.01166 0.02050 0.01036 0.00000 -0.00500 -0.00470
O4 0.01041 0.01491 0.01406 -0.00132 0.00056 0.00235
O-H 0.01312 0.01398 0.01147 0.00220 0.00083 0.00294

loop_
_atom_site_label
_atom_site_fract_x
_atom_site_fract_y
_atom_site_fract_z
_atom_site_occupancy
_atom_site_type_symbol
_atom_site_attached_hydrogens
P 0.16180 0.33820 0.04590 1.00000 P 0
Mg1 0.00000 0.14600 0.25000 1.00000 Mg 0
Mg2 0.35410 0.38400 0.40430 0.59000 Mg 0
Fe2 0.35410 0.38400 0.40430 0.29000 Fe 0
Mn2 0.35410 0.38400 0.40430 0.12000 Mn 0
Mn3 0.50000 0.03610 0.25000 0.05000 Mn 0
Ca3 0.50000 0.03610 0.25000 0.95000 Ca 0
O1 0.11990 0.22810 0.06870 1.00000 O 0
O2 0.33280 0.37350 0.15850 1.00000 O 0
O3 0.27330 0.14310 0.37640 1.00000 O 0
O4 0.03470 0.39960 0.42240 1.00000 O 0
O-H 0.14890 0.03850 0.13220 1.00000 O 1

loop_
_cod_changelog_entry_id
_cod_changelog_entry_author
_cod_changelog_entry_date
_cod_changelog_entry_text
1
;cod-tools version 3.8.0
Id: cif_guess_AMCSD_atom_types 9574 2023-05-10 09:00:05Z saulius
;
2023-05-10T18:46:48+03:00
;Derived atom types and hydrogen counts
from atom names that follow the AMCSD naming convention
(Wat == water, O-H == hydroxyl).
;
2
;cod-tools version 3.10.1
Id: cif_fix_AMCSD_aniso_labels 10200 2024-08-01 14:09:44Z saulius
;
2024-08-02T12:19:51+03:00
;Changed the following '_atom_site_aniso_label' values:
'OH' -> 'O-H'
;

loop_
_cod_related_entry_id
_cod_related_entry_database
_cod_related_entry_code
1 AMCSD 0000859
